data_1575879
loop_
_publ_author_name
'Karak, Shayan'
'Khata, Soubhik'
'Ahmad, Shamim'
'Yadav, Abhishek Kumar'
'AlMasoud, Najla'
'Alomar, Taghrid S.'
'Dharavath, Srinivas'
'Reddy, C. Malla'
'Banerjee, Rahul'

_publ_section_title
;
 Tunable mechanics and energetics in structurally diverse TNPG-based metal
 organic networks.
;
_journal_issue 45
_journal_name_full 'Chemical science'
_journal_page_first 21508
_journal_page_last 21517
_journal_paper_doi 10.1039/d5sc04870b
_journal_volume 16
_journal_year 2025
_chemical_formula_moiety 'C6 K0.99 Li2 N3 O9, H2 O'
_chemical_formula_sum 'C6 H2 K0.99 Li2 N3 O10'
_chemical_formula_weight 328.684
_chemical_name_systematic 'Mixed MOF'
_space_group_crystal_system monoclinic
_space_group_IT_number 14
_space_group_name_Hall '-P 2ybc'
_space_group_name_H-M_alt 'P 1 21/c 1'
_symmetry_Int_Tables_number 14
_atom_sites_solution_primary dual
_audit_creation_date 2025-03-21
_audit_creation_method
;
Olex2 1.5
(compiled 2024.02.16 svn.r378c4104 for OlexSys, GUI svn.r6928)
;
_audit_update_record
;
2025-05-07 deposited with the CCDC.	2025-09-29 downloaded from the CCDC.
;
_cell_angle_alpha 90
_cell_angle_beta 94.218(2)
_cell_angle_gamma 90
_cell_formula_units_Z 4
_cell_length_a 12.1937(2)
_cell_length_b 12.6249(2)
_cell_length_c 6.7246(1)
_cell_measurement_reflns_used 5744
_cell_measurement_temperature 100.00(10)
_cell_measurement_theta_max 67.9740
_cell_measurement_theta_min 3.4230
_cell_volume 1032.41(3)
_computing_cell_refinement 'CrysAlisPro 1.171.43.119a (Rigaku OD, 2024)'
_computing_data_collection 'CrysAlisPro 1.171.43.119a (Rigaku OD, 2024)'
_computing_data_reduction 'CrysAlisPro 1.171.43.119a (Rigaku OD, 2024)'
_computing_molecular_graphics 'Olex2 1.5 (Dolomanov et al., 2009)'
_computing_publication_material 'Olex2 1.5 (Dolomanov et al., 2009)'
_computing_structure_refinement 'olex2.refine 1.5 (Bourhis et al., 2015)'
_computing_structure_solution 'SHELXT 2018/2 (Sheldrick, 2018)'
_diffrn_ambient_environment N~2~
_diffrn_ambient_temperature 100.00(10)
_diffrn_detector 'Hybrid Pixel Array Detector'
_diffrn_detector_area_resol_mean 10.0000
_diffrn_detector_type HyPix3000
_diffrn_measured_fraction_theta_full 0.9973
_diffrn_measured_fraction_theta_max 0.9894
_diffrn_measurement_details
;
List of Runs (angles in degrees, time in seconds):

  # Type    Start    End  Width  t~exp~   \w     \q     \k     \f   Frames
#--------------------------------------------------------------------------
  1  \w    -80.00  -9.00   0.50    0.76    --  -82.50  96.00-120.00  142
  2  \w    -48.00  27.00   0.50    0.20    --  -40.58  43.00   0.00  150
  3  \w    -26.00  32.00   0.50    0.20    --  -40.58  18.00 175.00  116
  4  \w     18.00  78.00   0.50    0.20    --   40.58-104.00  60.00  120
  5  \w     33.00 109.00   0.50    0.76    --   96.67-117.00 -90.00  152
  6  \w     33.00 109.00   0.50    0.76    --   96.67-117.00-120.00  152
  7  \w     41.00 100.00   0.50    0.20    --   40.58-139.00-180.00  118
  8  \w     27.00 127.00   0.50    0.76    --   96.67 -87.00-120.00  200
  9  \w     29.00  83.00   0.50    0.76    --   96.67 -68.00 -90.00  108
 10  \w     30.00  57.00   0.50    0.76    --   96.67 -50.00 -90.00   54
 11  \w     30.00  57.00   0.50    0.76    --   96.67 -50.00-180.00   54
 12  \w     29.00  68.00   0.50    0.76    --   96.67 -59.00 -30.00   78
 13  \w     30.00  57.00   0.50    0.76    --   96.67 -50.00   0.00   54
 14  \w     30.00  57.00   0.50    0.76    --   96.67 -50.00  30.00   54
 15  \w     29.00  68.00   0.50    0.76    --   96.67 -59.00  90.00   78
 16  \w     30.00  57.00   0.50    0.76    --   96.67 -50.00 120.00   54
 17  \w     30.00  57.00   0.50    0.76    --   96.67 -50.00 -60.00   54
 18  \w     30.00  57.00   0.50    0.76    --   96.67 -50.00-150.00   54
 19  \w    -32.00  26.00   0.50    0.20    --   40.58 -18.00   7.00  116
 20  \w    -31.00  28.00   0.50    0.20    --   40.58 -21.00-120.00  118
 21  \w    -27.00  37.00   0.50    0.20    --   40.58 -32.00 150.00  128
 22  \w     99.00 161.00   0.50    0.76    --   96.67 117.00-150.00  124
 23  \w    105.00 170.00   0.50    0.76    --   96.67  96.00-120.00  130
 24  \w     70.00 165.00   0.50    0.76    --   96.67  77.00 -90.00  190
 25  \w     83.00 164.00   0.50    0.76    --   96.67  33.00-150.00  162
 26  \w     83.00 164.00   0.50    0.76    --   96.67  33.00-150.00  162
 27  \w     83.00 164.00   0.50    0.76    --   96.67  33.00-180.00  162
 28  \w     83.00 164.00   0.50    0.76    --   96.67  33.00  90.00  162
 29  \w     72.00 170.00   0.50    0.76    --   96.67  18.00 175.00  196
 30  \w     16.00 114.00   0.50    0.20    --   40.58  18.00 175.00  196
 31  \w     16.00 114.00   0.50    0.20    --   40.58  18.00 175.00  196
 32  \w   -113.00 -17.00   0.50    0.20    --  -40.58 -18.00   7.00  192
 33  \w   -109.00 -14.00   0.50    0.20    --  -40.58 -77.00-180.00  190
 34  \w   -109.00 -14.00   0.50    0.20    --  -40.58 -77.00-120.00  190
 35  \w   -109.00 -17.00   0.50    0.20    --  -40.58 -66.00 -90.00  184
 36  \w   -109.00 -14.00   0.50    0.20    --  -40.58 -77.00 -30.00  190
 37  \w   -109.00 -17.00   0.50    0.20    --  -40.58 -66.00   0.00  184
 38  \w   -109.00 -14.00   0.50    0.20    --  -40.58 -77.00  90.00  190
 39  \w   -155.00 -59.00   0.50    0.76    --  -82.50 -18.00   7.00  192
 40  \w   -155.00 -59.00   0.50    0.76    --  -82.50 -18.00   7.00  192
;
_diffrn_measurement_device 'four-circle diffractometer'
_diffrn_measurement_device_type 'XtaLAB Synergy, Dualflex, HyPix3000'
_diffrn_measurement_method '\w scans'
_diffrn_orient_matrix_type 'CrysAlisPro convention (1999,Acta A55,543-557)'
_diffrn_orient_matrix_UB_11 -0.1263510000
_diffrn_orient_matrix_UB_12 -0.0010720000
_diffrn_orient_matrix_UB_13 -0.0352501000
_diffrn_orient_matrix_UB_21 0.0095807000
_diffrn_orient_matrix_UB_22 0.0288194000
_diffrn_orient_matrix_UB_23 -0.2207678000
_diffrn_orient_matrix_UB_31 0.0037045000
_diffrn_orient_matrix_UB_32 -0.1184377000
_diffrn_orient_matrix_UB_33 -0.0531862000
_diffrn_radiation_monochromator mirror
_diffrn_radiation_probe x-ray
_diffrn_radiation_type 'Cu K\a'
_diffrn_radiation_wavelength 1.54184
_diffrn_reflns_av_R_equivalents 0.0426
_diffrn_reflns_av_unetI/netI 0.0295
_diffrn_reflns_Laue_measured_fraction_full 0.9973
_diffrn_reflns_Laue_measured_fraction_max 0.9894
_diffrn_reflns_limit_h_max 13
_diffrn_reflns_limit_h_min -14
_diffrn_reflns_limit_k_max 13
_diffrn_reflns_limit_k_min -15
_diffrn_reflns_limit_l_max 8
_diffrn_reflns_limit_l_min -8
_diffrn_reflns_number 9723
_diffrn_reflns_point_group_measured_fraction_full 0.9973
_diffrn_reflns_point_group_measured_fraction_max 0.9894
_diffrn_reflns_theta_full 67.6840
_diffrn_reflns_theta_max 68.20
_diffrn_reflns_theta_min 3.63
_diffrn_source 'micro-focus sealed X-ray tube'
_diffrn_source_type 'PhotonJet (Cu) X-ray Source'
_exptl_absorpt_coefficient_mu 5.199
_exptl_absorpt_correction_T_max 1.00000
_exptl_absorpt_correction_T_min 0.64040
_exptl_absorpt_correction_type multi-scan
_exptl_absorpt_process_details
;
CrysAlisPro 1.171.43.119a (Rigaku Oxford Diffraction, 2024)
Empirical absorption correction using spherical harmonics,
implemented in SCALE3 ABSPACK scaling algorithm.
;
_exptl_crystal_colour 'metallic reddish red'
_exptl_crystal_colour_lustre metallic
_exptl_crystal_colour_modifier reddish
_exptl_crystal_colour_primary red
_exptl_crystal_density_diffrn 2.115
_exptl_crystal_description plate
_exptl_crystal_F_000 659.971
_exptl_crystal_preparation Metallation
_exptl_crystal_recrystallization_method Evaporation
_exptl_crystal_size_max 0.183
_exptl_crystal_size_mid 0.178
_exptl_crystal_size_min 0.023
_refine_diff_density_max 0.7548
_refine_diff_density_min -0.5221
_refine_diff_density_rms 0.0839
_refine_ls_d_res_high 0.8303
_refine_ls_d_res_low 12.1607
_refine_ls_goodness_of_fit_ref 1.0441
_refine_ls_hydrogen_treatment constr
_refine_ls_matrix_type full
_refine_ls_number_constraints 3
_refine_ls_number_parameters 210
_refine_ls_number_reflns 1863
_refine_ls_number_restraints 0
_refine_ls_restrained_S_all 1.0441
_refine_ls_R_factor_all 0.0446
_refine_ls_R_factor_gt 0.0415
_refine_ls_shift/su_max -0.0002
_refine_ls_shift/su_mean 0.0000
_refine_ls_structure_factor_coef Fsqd
_refine_ls_weighting_details 'w=1/[\s^2^(Fo^2^)+(0.0848P)^2^+0.6724P] where P=(Fo^2^+2Fc^2^)/3'
_refine_ls_weighting_scheme calc
_refine_ls_wR_factor_gt 0.1260
_refine_ls_wR_factor_ref 0.1297
_reflns_Friedel_coverage 0.0
_reflns_limit_h_max 14
_reflns_limit_h_min -14
_reflns_limit_k_max 15
_reflns_limit_k_min 0
_reflns_limit_l_max 8
_reflns_limit_l_min 0
_reflns_number_gt 1654
_reflns_number_total 1863
_reflns_threshold_expression I>=2u(I)
_cod_data_source_file d5sc04870b2.cif
_cod_data_source_block RB_SK_LiK-TNPG_auto
_cod_depositor_comments 'Adding full bibliography for 1575876--1575880.cif.'
_cod_database_code 1575879
_chemical_oxdiff_formula 'C H O N Li Na K'
_chemical_oxdiff_usercomment LT
_olex2_refinement_description
;
1.a Rotating group:
 O1(H1b,H1a)
;
_olex2_exptl_crystal_mounting_method 1
_olex2_submission_original_sample_id RB_SK_LNKTNPG
_olex2_submission_special_instructions 'No special instructions were received'
_oxdiff_exptl_absorpt_empirical_details
;
Empirical correction (ABSPACK) includes:
- Absorption correction using spherical harmonics
- Frame scaling
;
_oxdiff_exptl_absorpt_empirical_full_max 1.423
_oxdiff_exptl_absorpt_empirical_full_min 0.745

loop_
_space_group_symop_id
_space_group_symop_operation_xyz
1 x,y,z
2 -x,y+1/2,-z+1/2
3 -x,-y,-z
4 x,-y-1/2,z-1/2

loop_
_atom_site_label
_atom_site_type_symbol
_atom_site_fract_x
_atom_site_fract_y
_atom_site_fract_z
_atom_site_U_iso_or_equiv
_atom_site_adp_type
_atom_site_occupancy
_atom_site_refinement_flags_posn
_atom_site_refinement_flags_occupancy
K001 K 0.45148(4) 0.14730(4) 0.20556(8) 0.0145(3) Uani 0.773(3) . P
O002 O 0.92801(11) 0.44011(11) 0.6078(2) 0.0129(4) Uani 1.000000 . .
O003 O 0.92817(11) 0.06100(11) 0.6085(2) 0.0131(4) Uani 1.000000 . .
O004 O 0.61322(11) 0.45664(12) 0.5278(2) 0.0165(4) Uani 1.000000 . .
O005 O 0.61286(11) 0.04529(12) 0.5280(2) 0.0171(4) Uani 1.000000 . .
O006 O 0.60008(13) 0.25092(10) 0.4472(3) 0.0159(4) Uani 1.000000 . .
O007 O 0.75541(12) 0.51595(12) 0.3926(2) 0.0150(4) Uani 1.000000 . .
O008 O 1.08549(13) 0.33551(12) 0.7871(2) 0.0179(4) Uani 1.000000 . .
O009 O 0.75604(12) -0.01591(12) 0.3968(2) 0.0151(4) Uani 1.000000 . .
O00A O 1.08840(13) 0.16644(12) 0.7808(2) 0.0177(4) Uani 1.000000 . .
N00B N 1.03757(16) 0.25076(12) 0.7343(3) 0.0130(5) Uani 1.000000 . .
N00C N 0.70840(14) 0.44456(14) 0.4828(3) 0.0128(4) Uani 1.000000 . .
N00D N 0.70817(14) 0.05685(14) 0.4838(3) 0.0133(4) Uani 1.000000 . .
C00F C 0.69876(19) 0.25085(15) 0.5034(3) 0.0130(5) Uani 1.000000 . .
C00G C 0.87736(17) 0.35116(16) 0.5911(3) 0.0120(5) Uani 1.000000 . .
C00H C 0.87742(18) 0.14995(15) 0.5902(3) 0.0123(5) Uani 1.000000 . .
C00I C 0.76383(17) 0.15428(16) 0.5285(3) 0.0133(5) Uani 1.000000 . .
C00J C 0.76391(17) 0.34661(16) 0.5294(3) 0.0130(5) Uani 1.000000 . .
C00K C 0.93182(19) 0.25040(15) 0.6387(4) 0.0123(5) Uani 1.000000 . .
Li0M Li 1.0851(3) 0.0306(3) 0.6403(6) 0.0168(8) Uani 1.000000 . .
Li0N Li 1.0854(3) 0.4693(3) 0.6410(6) 0.0171(8) Uani 1.000000 . .
K2 K 0.45146(16) 0.35297(18) 0.2056(4) 0.0202(10) Uani 0.216(3) . P
O1 O 0.31158(16) 0.26917(18) -0.0206(3) 0.0367(5) Uani 1.000000 . .
H1b H 0.24396(16) 0.28825(18) 0.0090(3) 0.0550(8) Uiso 1.000000 GR .
H1a H 0.31180(16) 0.19895(18) -0.0025(3) 0.0550(8) Uiso 1.000000 GR .

loop_
_atom_site_aniso_label
_atom_site_aniso_U_11
_atom_site_aniso_U_22
_atom_site_aniso_U_33
_atom_site_aniso_U_12
_atom_site_aniso_U_13
_atom_site_aniso_U_23
K001 0.0161(4) 0.0126(4) 0.0150(4) -0.0002(2) 0.0013(2) -0.0029(2)
O002 0.0138(7) 0.0101(8) 0.0147(8) -0.0015(6) 0.0003(6) 0.0010(6)
O003 0.0139(7) 0.0103(8) 0.0150(8) 0.0011(6) 0.0007(6) 0.0000(6)
O004 0.0117(7) 0.0167(8) 0.0214(8) 0.0023(6) 0.0036(6) 0.0001(6)
O005 0.0117(7) 0.0162(8) 0.0237(8) -0.0017(6) 0.0027(6) 0.0002(7)
O006 0.0123(8) 0.0169(9) 0.0182(9) 0.0000(5) -0.0010(7) -0.0001(5)
O007 0.0168(7) 0.0113(8) 0.0171(8) -0.0013(6) 0.0021(6) 0.0032(6)
O008 0.0191(8) 0.0104(8) 0.0232(9) -0.0042(6) -0.0048(6) 0.0011(6)
O009 0.0171(8) 0.0115(8) 0.0167(8) 0.0011(6) 0.0021(6) -0.0030(6)
O00A 0.0182(8) 0.0110(8) 0.0232(9) 0.0041(6) -0.0039(6) -0.0008(6)
N00B 0.0150(9) 0.0120(10) 0.0120(10) -0.0001(6) 0.0022(7) -0.0001(6)
N00C 0.0140(8) 0.0120(9) 0.0123(9) -0.0010(7) 0.0004(7) 0.0007(7)
N00D 0.0140(9) 0.0129(10) 0.0130(9) 0.0003(7) 0.0006(7) 0.0002(7)
C00F 0.0144(11) 0.0146(13) 0.0102(12) 0.0004(7) 0.0022(8) -0.0003(7)
C00G 0.0160(11) 0.0123(11) 0.0081(10) 0.0013(8) 0.0034(8) -0.0009(7)
C00H 0.0174(11) 0.0113(11) 0.0087(10) -0.0005(8) 0.0044(8) 0.0003(7)
C00I 0.0155(11) 0.0115(12) 0.0132(11) -0.0017(8) 0.0025(8) -0.0004(8)
C00J 0.0147(11) 0.0115(12) 0.0129(11) 0.0009(8) 0.0017(8) -0.0001(8)
C00K 0.0128(11) 0.0133(12) 0.0108(12) 0.0004(7) 0.0013(9) 0.0007(7)
Li0M 0.0152(17) 0.0149(18) 0.0204(17) -0.0013(14) 0.0021(13) -0.0009(15)
Li0N 0.0147(17) 0.0158(19) 0.0208(18) -0.0015(14) 0.0020(13) 0.0012(15)
K2 0.0061(13) 0.0223(16) 0.0318(16) 0.0002(8) -0.0020(9) 0.0027(9)
O1 0.0228(9) 0.0614(13) 0.0260(11) 0.0026(9) 0.0030(8) 0.0020(9)

loop_
_atom_type_symbol
_atom_type_scat_dispersion_real
_atom_type_scat_dispersion_imag
_atom_type_scat_Cromer_Mann_a1
_atom_type_scat_Cromer_Mann_a2
_atom_type_scat_Cromer_Mann_a3
_atom_type_scat_Cromer_Mann_a4
_atom_type_scat_Cromer_Mann_b1
_atom_type_scat_Cromer_Mann_b2
_atom_type_scat_Cromer_Mann_b3
_atom_type_scat_Cromer_Mann_b4
_atom_type_scat_Cromer_Mann_c
_atom_type_scat_source
_atom_type_scat_dispersion_source
C 0.01788 0.00908 2.31000 1.02000 1.58860 0.86500 20.84390 10.20750 0.56870 51.65120 0.21560 'International Tables Volume C Table 6.1.1.4 (pp. 500-502)' 'Brennan, Cowan, Rev. Sci. Instrum., 1992, 63, 850'
H 0.00000 0.00000 0.49300 0.32291 0.14019 0.04081 10.51090 26.12570 3.14236 57.79970 0.00304 'International Tables Volume C Table 6.1.1.4 (pp. 500-502)' 'Brennan, Cowan, Rev. Sci. Instrum., 1992, 63, 850'
K 0.38695 1.06752 8.21860 7.43980 1.05190 0.86590 12.79490 0.77480 213.18700 41.68410 1.42280 'International Tables Volume C Table 6.1.1.4 (pp. 500-502)' 'Brennan, Cowan, Rev. Sci. Instrum., 1992, 63, 850'
Li 0.00142 0.00034 1.12820 0.75080 0.61750 0.46530 3.95460 1.05240 85.39050 168.26100 0.03770 'International Tables Volume C Table 6.1.1.4 (pp. 500-502)' 'Brennan, Cowan, Rev. Sci. Instrum., 1992, 63, 850'
N 0.03110 0.01806 12.21260 3.13220 2.01250 1.16630 0.00570 9.89330 28.99750 0.58260 -11.52900 'International Tables Volume C Table 6.1.1.4 (pp. 500-502)' 'Brennan, Cowan, Rev. Sci. Instrum., 1992, 63, 850'
O 0.04960 0.03234 3.04850 2.28680 1.54630 0.86700 13.27710 5.70110 0.32390 32.90890 0.25080 'International Tables Volume C Table 6.1.1.4 (pp. 500-502)' 'Brennan, Cowan, Rev. Sci. Instrum., 1992, 63, 850'

loop_
_geom_angle_atom_site_label_1
_geom_angle_atom_site_label_2
_geom_angle_atom_site_label_3
_geom_angle
_geom_angle_site_symmetry_1
_geom_angle_site_symmetry_3
_geom_angle_publ_flag
O005 K001 O004 70.32(4) . 4_565 ?
O005 K001 O004 99.46(4) . 2_645 ?
O005 K001 O004 95.54(4) 3_656 4_565 ?
O005 K001 O004 66.73(4) 3_656 2_645 ?
O006 K001 O004 91.27(5) . 4_565 ?
O006 K001 O004 56.29(4) 4_565 4_565 ?
O006 K001 O004 101.38(4) 4_565 2_645 ?
O006 K001 O004 149.59(5) . 2_645 ?
O006 K001 O005 102.53(5) . 3_656 ?
O006 K001 O005 102.16(4) 4_565 . ?
O006 K001 O005 150.96(4) 4_565 3_656 ?
O006 K001 O005 54.07(4) . . ?
O007 K001 O004 41.97(4) 2_645 2_645 ?
O007 K001 O004 104.94(4) 2_645 4_565 ?
O007 K001 O005 57.82(4) 2_645 3_656 ?
O007 K001 O005 113.45(4) 2_645 . ?
O007 K001 O006 155.07(5) 2_645 . ?
O007 K001 O006 130.87(5) 2_645 4_565 ?
K2 K001 O004 118.88(6) . 4_565 ?
K2 K001 O004 59.12(5) 4_565 2_645 ?
K2 K001 O004 60.42(5) 4_565 4_565 ?
K2 K001 O004 144.72(6) . 2_645 ?
K2 K001 O005 130.74(4) 4_565 . ?
K2 K001 O005 140.44(6) . 3_656 ?
K2 K001 O005 114.55(5) . . ?
K2 K001 O005 125.85(5) 4_565 3_656 ?
K2 K001 O006 63.72(6) . 4_565 ?
K2 K001 O006 49.88(5) 4_565 4_565 ?
K2 K001 O006 60.82(5) . . ?
K2 K001 O006 123.80(5) 4_565 . ?
K2 K001 O007 122.92(5) . 2_645 ?
K2 K001 O007 81.02(4) 4_565 2_645 ?
O1 K001 O004 91.86(6) . 2_645 ?
O1 K001 O004 118.61(6) . 4_565 ?
O1 K001 O005 126.12(5) . 3_656 ?
O1 K001 O005 168.16(6) . . ?
O1 K001 O006 115.86(6) . . ?
O1 K001 O006 78.80(5) . 4_565 ?
O1 K001 O007 73.03(5) . 2_645 ?
O1 K001 K2 58.72(6) . 4_565 ?
O1 K001 K2 55.04(6) . . ?
Li0M O002 C00G 119.44(16) 2_756 . ?
Li0N O002 C00G 129.71(17) . . ?
Li0N O002 C00G 114.41(16) 3_766 . ?
Li0N O002 Li0M 86.33(16) . 2_756 ?
Li0N O002 Li0M 111.13(17) 3_766 2_756 ?
Li0M O003 C00H 114.24(16) 3_756 . ?
Li0M O003 C00H 130.22(17) . . ?
Li0N O003 C00H 120.15(16) 2_746 . ?
Li0N O003 Li0M 110.35(17) 2_746 3_756 ?
Li0N O003 Li0M 86.38(16) 2_746 . ?
N00C O004 K001 140.94(13) . 4_566 ?
N00C O004 K001 100.99(11) . 2_655 ?
K2 O004 K001 70.10(5) . 4_566 ?
K2 O004 K001 80.89(6) . 2_655 ?
K2 O004 K001 67.02(5) 3_666 2_655 ?
K2 O004 K001 84.11(6) 3_666 4_566 ?
K2 O004 N00C 109.76(12) . . ?
K2 O004 N00C 121.16(12) 3_666 . ?
N00D O005 K001 110.15(12) . . ?
N00D O005 K001 120.53(12) . 3_656 ?
K2 O005 K001 80.79(6) 2_645 . ?
K2 O005 K001 84.01(6) 4_566 3_656 ?
K2 O005 K001 66.59(6) 2_645 3_656 ?
K2 O005 K001 70.49(6) 4_566 . ?
K2 O005 N00D 100.78(12) 2_645 . ?
K2 O005 N00D 141.54(13) 4_566 . ?
C00F O006 K001 141.68(13) . . ?
C00F O006 K001 117.04(14) . 4_566 ?
K2 O006 K001 74.05(6) . 4_566 ?
K2 O006 K001 53.05(6) 4_566 4_566 ?
K2 O006 K001 57.98(6) . . ?
K2 O006 K001 73.73(6) 4_566 . ?
K2 O006 C00F 142.02(14) . . ?
K2 O006 C00F 116.87(14) 4_566 . ?
N00C O007 K001 95.48(11) . 2_655 ?
Li0N O007 K001 136.61(13) 3_766 2_655 ?
Li0N O007 N00C 127.74(17) 3_766 . ?
Li0N O008 N00B 127.65(17) . . ?
Li0M O009 N00D 128.29(16) 3_756 . ?
K2 O009 N00D 95.49(11) 2_645 . ?
K2 O009 Li0M 136.19(13) 2_645 3_756 ?
Li0M O00A N00B 128.94(17) . . ?
O00A N00B O008 116.05(18) . . ?
C00K N00B O008 121.75(16) . . ?
C00K N00B O00A 122.13(16) . . ?
O007 N00C O004 120.33(17) . . ?
C00J N00C O004 119.47(16) . . ?
C00J N00C O007 120.18(16) . . ?
O009 N00D O005 120.39(17) . . ?
C00I N00D O005 119.69(17) . . ?
C00I N00D O009 119.91(16) . . ?
C00I C00F O006 123.10(18) . . ?
C00J C00F O006 123.32(18) . . ?
C00J C00F C00I 113.2(2) . . ?
C00J C00G O002 120.99(18) . . ?
C00K C00G O002 122.38(18) . . ?
C00K C00G C00J 116.61(18) . . ?
C00I C00H O003 121.03(18) . . ?
C00K C00H O003 122.12(18) . . ?
C00K C00H C00I 116.80(18) . . ?
C00F C00I N00D 116.78(18) . . ?
C00H C00I N00D 117.91(17) . . ?
C00H C00I C00F 125.31(18) . . ?
C00F C00J N00C 116.56(18) . . ?
C00G C00J N00C 117.69(17) . . ?
C00G C00J C00F 125.73(18) . . ?
C00G C00K N00B 119.17(17) . . ?
C00H C00K N00B 119.67(17) . . ?
C00H C00K C00G 121.2(2) . . ?
O003 Li0M O002 93.72(16) . 2_746 ?
O003 Li0M O002 110.85(18) 3_756 2_746 ?
O009 Li0M O002 100.82(17) 3_756 2_746 ?
O009 Li0M O003 165.2(2) 3_756 . ?
O009 Li0M O003 82.08(15) 3_756 3_756 ?
O00A Li0M O002 95.11(17) . 2_746 ?
O00A Li0M O003 82.27(15) . . ?
O00A Li0M O003 153.4(2) . 3_756 ?
O00A Li0M O009 99.03(17) . 3_756 ?
Li0M Li0M O002 107.6(2) 3_756 2_746 ?
Li0M Li0M O003 46.30(11) 3_756 . ?
Li0M Li0M O003 43.91(11) 3_756 3_756 ?
Li0M Li0M O009 124.8(2) 3_756 3_756 ?
Li0M Li0M O00A 123.6(2) 3_756 . ?
Li0N Li0M O002 145.97(16) 4_565 2_746 ?
Li0N Li0M O002 45.20(11) 2_746 2_746 ?
Li0N Li0M O003 105.29(18) 2_746 3_756 ?
Li0N Li0M O003 48.52(12) 2_746 . ?
Li0N Li0M O003 87.91(14) 4_565 . ?
Li0N Li0M O003 35.12(11) 4_565 3_756 ?
Li0N Li0M O009 145.9(2) 2_746 3_756 ?
Li0N Li0M O009 78.50(13) 4_565 3_756 ?
Li0N Li0M O00A 88.73(17) 2_746 . ?
Li0N Li0M O00A 118.74(16) 4_565 . ?
O003 Li0N O002 93.56(16) 2_756 . ?
O003 Li0N O002 110.62(18) 2_756 3_766 ?
O007 Li0N O002 165.8(2) 3_766 . ?
O007 Li0N O002 82.71(15) 3_766 3_766 ?
O007 Li0N O003 100.32(17) 3_766 2_756 ?
O008 Li0N O002 154.3(2) . 3_766 ?
O008 Li0N O002 81.84(15) . . ?
O008 Li0N O003 94.12(17) . 2_756 ?
O008 Li0N O007 100.04(17) . 3_766 ?
Li0M Li0N O002 48.47(12) 2_756 . ?
Li0M Li0N O002 105.39(18) 2_756 3_766 ?
Li0M Li0N O002 145.16(16) 4_566 3_766 ?
Li0M Li0N O002 92.35(14) 4_566 . ?
Li0M Li0N O003 45.10(12) 2_756 2_756 ?
Li0M Li0N O003 34.53(10) 4_566 2_756 ?
Li0M Li0N O007 145.4(2) 2_756 3_766 ?
Li0M Li0N O007 100.81(15) 4_566 3_766 ?
Li0M Li0N O008 59.86(12) 4_566 . ?
Li0M Li0N O008 86.94(17) 2_756 . ?
Li0N Li0N O002 45.82(11) 3_766 . ?
Li0N Li0N O002 43.77(11) 3_766 3_766 ?
Li0N Li0N O003 107.2(2) 3_766 2_756 ?
Li0N Li0N O007 125.4(2) 3_766 3_766 ?
Li0N Li0N O008 123.2(2) 3_766 . ?
Li0N Li0N Li0M 128.09(19) 3_766 4_566 ?
Li0N Li0N Li0M 74.43(17) 3_766 2_756 ?
O004 K2 K001 49.48(4) . 4_566 ?
O004 K2 K001 140.10(9) 3_666 . ?
O004 K2 K001 114.90(8) . . ?
O004 K2 K001 53.86(5) 3_666 4_566 ?
O005 K2 K001 119.75(7) 4_565 4_566 ?
O005 K2 K001 144.94(9) 2_655 . ?
O005 K2 K001 118.38(8) 4_565 . ?
O005 K2 K001 120.74(8) 2_655 4_566 ?
O005 K2 O004 98.85(7) 2_655 . ?
O005 K2 O004 70.27(6) 4_565 . ?
O005 K2 O004 96.34(8) 4_565 3_666 ?
O005 K2 O004 66.88(6) 2_655 3_666 ?
O006 K2 K001 56.07(6) . 4_566 ?
O006 K2 K001 129.92(7) 4_565 4_566 ?
O006 K2 K001 63.23(6) 4_565 . ?
O006 K2 K001 61.20(6) . . ?
O006 K2 O004 151.67(8) 4_565 3_666 ?
O006 K2 O004 102.39(7) 4_565 . ?
O006 K2 O004 54.03(6) . . ?
O006 K2 O004 102.11(8) . 3_666 ?
O006 K2 O005 90.83(7) . 4_565 ?
O006 K2 O005 56.28(6) 4_565 4_565 ?
O006 K2 O005 101.79(8) 4_565 2_655 ?
O006 K2 O005 149.00(9) . 2_655 ?
O009 K2 K001 99.49(7) 2_655 4_566 ?
O009 K2 K001 122.76(7) 2_655 . ?
O009 K2 O004 113.63(8) 2_655 . ?
O009 K2 O004 58.34(6) 2_655 3_666 ?
O009 K2 O005 105.10(8) 2_655 4_565 ?
O009 K2 O005 41.91(5) 2_655 2_655 ?
O009 K2 O006 130.52(9) 2_655 4_565 ?
O009 K2 O006 155.48(11) 2_655 . ?
K2 K2 K001 52.30(7) 4_566 . ?
K2 K2 K001 37.656(15) 4_566 4_566 ?
K2 K2 K001 52.28(7) 4_565 . ?
K2 K2 K001 142.23(8) 4_565 4_566 ?
K2 K2 K001 140.24(10) 3_665 . ?
K2 K2 K001 126.27(8) 3_665 4_566 ?
K2 K2 O004 140.51(5) 4_565 . ?
K2 K2 O004 75.12(4) 4_566 . ?
K2 K2 O004 90.11(5) 4_566 3_666 ?
K2 K2 O004 84.59(7) 3_665 . ?
K2 K2 O004 79.66(7) 3_665 3_666 ?
K2 K2 O004 159.45(6) 4_565 3_666 ?
K2 K2 O005 95.57(5) 4_565 2_655 ?
K2 K2 O005 33.26(4) 3_665 4_565 ?
K2 K2 O005 133.09(5) 4_566 4_565 ?
K2 K2 O005 154.74(7) 4_566 2_655 ?
K2 K2 O005 29.96(4) 3_665 2_655 ?
K2 K2 O005 84.18(5) 4_565 4_565 ?
K2 K2 O006 79.34(7) 3_665 4_565 ?
K2 K2 O006 38.42(5) 4_565 4_565 ?
K2 K2 O006 103.46(8) 4_566 4_565 ?
K2 K2 O006 122.32(8) 3_665 . ?
K2 K2 O006 98.42(8) 4_565 . ?
K2 K2 O006 42.62(6) 4_566 . ?
K2 K2 O009 101.60(5) 4_565 2_655 ?
K2 K2 O009 71.86(6) 3_665 2_655 ?
K2 K2 O009 117.45(5) 4_566 2_655 ?
O1 K2 K001 64.32(7) . . ?
O1 K2 K001 124.84(9) . 4_566 ?
O1 K2 O004 174.16(11) . . ?
O1 K2 O004 119.68(9) . 3_666 ?
O1 K2 O005 83.07(8) . 2_655 ?
O1 K2 O005 115.40(11) . 4_565 ?
O1 K2 O006 82.53(9) . 4_565 ?
O1 K2 O006 125.52(11) . . ?
O1 K2 O009 64.27(7) . 2_655 ?
O1 K2 K2 100.79(9) . 4_566 ?
K2 O1 K001 60.64(7) . . ?
H1b O1 K001 125.82(4) . . ?
H1b O1 K2 110.9 . . ?
H1a O1 K001 50.19(5) . . ?
H1a O1 K2 110.5 . . ?
H1a O1 H1b 103.3 . . ?

loop_
_geom_bond_atom_site_label_1
_geom_bond_atom_site_label_2
_geom_bond_distance
_geom_bond_site_symmetry_2
_geom_bond_publ_flag
K001 O004 2.7180(16) 4_565 ?
K001 O004 2.9489(16) 2_645 ?
K001 O005 3.1534(16) 3_656 ?
K001 O005 3.0991(16) . ?
K001 O006 2.9011(17) 4_565 ?
K001 O006 2.6836(16) . ?
K001 O007 3.0503(16) 2_645 ?
K001 K2 3.362(2) 4_565 ?
K001 K2 2.597(2) . ?
K001 O1 2.685(2) . ?
O002 C00G 1.283(2) . ?
O002 Li0M 2.059(4) 2_756 ?
O002 Li0N 2.023(4) 3_766 ?
O002 Li0N 1.951(4) . ?
O003 C00H 1.284(2) . ?
O003 Li0M 1.948(4) . ?
O003 Li0M 2.030(4) 3_756 ?
O003 Li0N 2.060(4) 2_746 ?
O004 N00C 1.230(2) . ?
O004 K2 3.134(3) 3_666 ?
O004 K2 3.109(3) . ?
O005 N00D 1.229(2) . ?
O005 K2 2.701(3) 4_566 ?
O005 K2 2.966(3) 2_645 ?
O006 C00F 1.234(3) . ?
O006 K2 2.674(3) . ?
O006 K2 2.913(3) 4_566 ?
O007 N00C 1.249(2) . ?
O007 Li0N 1.979(4) 3_766 ?
O008 N00B 1.258(2) . ?
O008 Li0N 1.954(4) . ?
O009 N00D 1.256(2) . ?
O009 Li0M 1.980(4) 3_756 ?
O009 K2 3.059(2) 2_645 ?
O00A N00B 1.260(2) . ?
O00A Li0M 1.957(4) . ?
N00B C00K 1.398(3) . ?
N00C C00J 1.433(3) . ?
N00D C00I 1.426(3) . ?
C00F C00I 1.458(3) . ?
C00F C00J 1.450(3) . ?
C00G C00J 1.416(3) . ?
C00G C00K 1.459(3) . ?
C00H C00I 1.418(3) . ?
C00H C00K 1.457(3) . ?
Li0M Li0M 2.808(7) 3_756 ?
Li0M Li0N 2.744(6) 2_746 ?
Li0M Li0N 3.358(5) 4_565 ?
Li0N Li0N 2.821(7) 3_766 ?
K2 K2 4.250(3) 4_565 ?
K2 K2 4.828(5) 3_665 ?
K2 K2 4.250(3) 4_566 ?
K2 O1 2.442(3) . ?
O1 H1b 0.8954 . ?
O1 H1a 0.8948 . ?

loop_
_geom_torsion_atom_site_label_1
_geom_torsion_atom_site_label_2
_geom_torsion_atom_site_label_3
_geom_torsion_atom_site_label_4
_geom_torsion
_geom_torsion_site_symmetry_1
_geom_torsion_site_symmetry_2
_geom_torsion_site_symmetry_3
_geom_torsion_site_symmetry_4
_geom_torsion_publ_flag
K001 O004 N00C O007 178.45(19) 4_566 . . . ?
K001 O004 N00C O007 11.83(12) 2_655 . . . ?
K001 O004 N00C C00J -166.33(11) 2_655 . . . ?
K001 O004 N00C C00J 0.3(2) 4_566 . . . ?
K001 O005 N00D O009 -96.85(12) . . . . ?
K001 O005 N00D O009 56.27(14) 3_656 . . . ?
K001 O005 N00D C00I -124.92(13) 3_656 . . . ?
K001 O005 N00D C00I 81.96(13) . . . . ?
K001 O006 C00F C00I 123.49(13) 4_566 . . . ?
K001 O006 C00F C00I -34.4(2) . . . . ?
K001 O006 C00F C00J -63.64(15) 4_566 . . . ?
K001 O006 C00F C00J 138.5(2) . . . . ?
K001 O007 N00C O004 -11.27(12) 2_655 . . . ?
K001 O007 N00C C00J 166.88(10) 2_655 . . . ?
O002 C00G C00J N00C 1.2(2) . . . . ?
O002 C00G C00J C00F 179.28(19) . . . . ?
O002 C00G C00K N00B 10.1(2) . . . . ?
O002 C00G C00K C00H -170.6(2) . . . . ?
O003 C00H C00I N00D -1.1(2) . . . . ?
O003 C00H C00I C00F 179.92(19) . . . . ?
O003 C00H C00K N00B -9.3(2) . . . . ?
O003 C00H C00K C00G 171.4(2) . . . . ?
O004 N00C O007 Li0N 164.64(19) . . . 3_766 ?
O004 N00C C00J C00F 39.0(2) . . . . ?
O004 N00C C00J C00G -142.73(18) . . . . ?
O005 N00D O009 Li0M -166.06(19) . . . 3_756 ?
O005 N00D O009 K2 12.23(17) . . . 2_645 ?
O005 N00D C00I C00F -37.9(2) . . . . ?
O005 N00D C00I C00H 143.06(18) . . . . ?
O006 C00F C00I N00D 0.2(3) . . . . ?
O006 C00F C00I C00H 179.2(2) . . . . ?
O006 C00F C00J N00C -1.1(3) . . . . ?
O006 C00F C00J C00G -179.2(2) . . . . ?
O007 N00C C00J C00F -139.17(19) . . . . ?
O007 N00C C00J C00G 39.1(2) . . . . ?
O008 N00B O00A Li0M -148.92(19) . . . . ?
O008 N00B C00K C00G 2.6(2) . . . . ?
O008 N00B C00K C00H -176.67(19) . . . . ?
O009 N00D C00I C00F 140.95(19) . . . . ?
O009 N00D C00I C00H -38.1(2) . . . . ?
O00A N00B C00K C00G 179.35(19) . . . . ?
O00A N00B C00K C00H 0.0(2) . . . . ?
N00B C00K C00G C00J -168.4(2) . . . . ?
N00B C00K C00H C00I 168.4(2) . . . . ?
N00C C00J C00F C00I 172.4(2) . . . . ?
N00C C00J C00G C00K 179.71(18) . . . . ?
N00D C00I C00F C00J -173.3(2) . . . . ?
N00D C00I C00H C00K -178.82(18) . . . . ?
C00F C00I C00H C00K 2.2(3) . . . . ?
C00F C00J C00G C00K -2.2(3) . . . . ?
C00G C00K C00H C00I -10.9(2) . . . . ?
